data_7713477
loop_
_publ_author_name
'Gomez, Olaya Paz'
'Carballo, Rosa'
'Lago, Ana Belen'
'Prieto, Inmaculada'
'Vazquez-Lopez, Ezequiel M.'

_publ_section_title
;
 From Cu(I) and Cu(I)-Cu(II) mixed-valence clusters to 2D Cu(II) and Cu(I)
 coordination polymers supported by a flexible bis-tetrazole organosulfur
 ligand.
;
_journal_name_full 'Dalton Transactions'
_journal_paper_doi 10.1039/D3DT01556D
_journal_year 2023
_chemical_formula_moiety 'C12 H20 Br4 Cu3 N16 S4'
_chemical_formula_sum 'C12 H20 Br4 Cu3 N16 S4'
_chemical_formula_weight 1026.94
_space_group_crystal_system monoclinic
_space_group_IT_number 14
_space_group_name_Hall '-P 2yn'
_space_group_name_H-M_alt 'P 1 21/n 1'
_atom_sites_solution_hydrogens geom
_atom_sites_solution_primary dual
_audit_creation_date 2021-12-20
_audit_creation_method
; 
Olex2 1.3 
(compiled 2020.11.12 svn.r5f609507 for OlexSys, GUI svn.r6408) 
;
_audit_update_record
;
2023-05-22 deposited with the CCDC.	2023-07-17 downloaded from the CCDC.
;
_cell_angle_alpha 90
_cell_angle_beta 98.710(2)
_cell_angle_gamma 90
_cell_formula_units_Z 2
_cell_length_a 9.0902(7)
_cell_length_b 10.2268(7)
_cell_length_c 15.9673(11)
_cell_measurement_reflns_used 9897
_cell_measurement_temperature 100.01
_cell_measurement_theta_max 28.35
_cell_measurement_theta_min 2.37
_cell_volume 1467.26(18)
_computing_cell_refinement 'SAINT V8.38A (?, 2016)'
_computing_data_collection 'Bruker APEX3'
_computing_data_reduction 'SAINT V8.38A (?, 2016)'
_computing_molecular_graphics 'Olex2 1.3 (Dolomanov et al., 2009)'
_computing_publication_material 'Olex2 1.3 (Dolomanov et al., 2009)'
_computing_structure_refinement 'XL  (Sheldrick, 2008)'
_computing_structure_solution 'SHELXT 2014/5 (Sheldrick, 2014)'
_diffrn_ambient_temperature 100.01
_diffrn_measured_fraction_theta_full 0.999
_diffrn_measured_fraction_theta_max 0.997
_diffrn_measurement_device_type 'Bruker D8 Venture Photon 100 CMOS'
_diffrn_measurement_method '\f and \w scans'
_diffrn_radiation_monochromator 'Incoatec HeliosTM multilayer optics'
_diffrn_radiation_type MoK\a
_diffrn_radiation_wavelength 0.71073
_diffrn_reflns_av_R_equivalents 0.0425
_diffrn_reflns_av_unetI/netI 0.0350
_diffrn_reflns_Laue_measured_fraction_full 0.999
_diffrn_reflns_Laue_measured_fraction_max 0.997
_diffrn_reflns_limit_h_max 12
_diffrn_reflns_limit_h_min -12
_diffrn_reflns_limit_k_max 13
_diffrn_reflns_limit_k_min -13
_diffrn_reflns_limit_l_max 21
_diffrn_reflns_limit_l_min -20
_diffrn_reflns_number 19153
_diffrn_reflns_point_group_measured_fraction_full 0.999
_diffrn_reflns_point_group_measured_fraction_max 0.997
_diffrn_reflns_theta_full 25.242
_diffrn_reflns_theta_max 28.352
_diffrn_reflns_theta_min 2.373
_diffrn_source_current 1.0
_diffrn_source_power 0.05
_diffrn_source_voltage 50.0
_diffrn_standards_number 0
_exptl_absorpt_coefficient_mu 7.924
_exptl_absorpt_correction_T_max 0.7457
_exptl_absorpt_correction_T_min 0.5666
_exptl_absorpt_correction_type multi-scan
_exptl_absorpt_process_details
; 
SADABS-2016/2 (Bruker,2016/2) was used for absorption correction. 
wR2(int) was 0.1201 before and 0.0592 after correction. 
The Ratio of minimum to maximum transmission is 0.7598. 
The \l/2 correction factor is Not present. 
;
_exptl_crystal_colour brown
_exptl_crystal_colour_primary brown
_exptl_crystal_density_diffrn 2.324
_exptl_crystal_density_method 'not measured'
_exptl_crystal_description prism
_exptl_crystal_F_000 990
_exptl_crystal_size_max 0.153
_exptl_crystal_size_mid 0.125
_exptl_crystal_size_min 0.098
_refine_diff_density_max 0.659
_refine_diff_density_min -0.803
_refine_diff_density_rms 0.123
_refine_ls_extinction_method none
_refine_ls_goodness_of_fit_ref 1.043
_refine_ls_hydrogen_treatment constr
_refine_ls_matrix_type full
_refine_ls_number_parameters 180
_refine_ls_number_reflns 3662
_refine_ls_number_restraints 0
_refine_ls_restrained_S_all 1.043
_refine_ls_R_factor_all 0.0366
_refine_ls_R_factor_gt 0.0275
_refine_ls_shift/su_max 0.001
_refine_ls_shift/su_mean 0.000
_refine_ls_structure_factor_coef Fsqd
_refine_ls_weighting_details 'w=1/[\s^2^(Fo^2^)+(0.0186P)^2^+2.4672P] where P=(Fo^2^+2Fc^2^)/3'
_refine_ls_weighting_scheme calc
_refine_ls_wR_factor_gt 0.0548
_refine_ls_wR_factor_ref 0.0575
_reflns_Friedel_coverage 0.000
_reflns_number_gt 3153
_reflns_number_total 3662
_reflns_threshold_expression 'I > 2\s(I)'
_cod_data_source_file d3dt01556d2.cif
_cod_data_source_block 2
_cod_database_code 7713477
_shelx_shelxl_version_number 2017/1
_shelx_space_group_comment
; 
The symmetry employed for this shelxl refinement is uniquely defined 
by the following loop, which should always be used as a source of 
symmetry information in preference to the above space-group names. 
They are only intended as comments. 
;
_shelx_estimated_absorpt_t_max 0.511
_shelx_estimated_absorpt_t_min 0.377
_olex2_refinement_description
; 
1. Fixed Uiso 
 At 1.2 times of: 
  All C(H,H) groups 
 At 1.5 times of: 
  All C(H,H,H) groups 
2.a Secondary CH2 refined with riding coordinates: 
 C1(H1A,H1B), C2(H2A,H2B) 
2.b Idealised Me refined as rotating group: 
 C22(H22A,H22B,H22C), C12(H12A,H12B,H12C) 
;
_olex2_submission_special_instructions 'No special instructions were received'

loop_
_space_group_symop_operation_xyz
'x, y, z'
'-x+1/2, y+1/2, -z+1/2'
'-x, -y, -z'
'x-1/2, -y-1/2, z-1/2'

loop_
_atom_site_label
_atom_site_type_symbol
_atom_site_fract_x
_atom_site_fract_y
_atom_site_fract_z
_atom_site_U_iso_or_equiv
_atom_site_adp_type
_atom_site_occupancy
_atom_site_site_symmetry_order
_atom_site_calc_flag
_atom_site_refinement_flags_posn
_atom_site_refinement_flags_adp
_atom_site_refinement_flags_occupancy
_atom_site_disorder_assembly
_atom_site_disorder_group
Cu2 Cu 0.500000 1.000000 0.500000 0.01469(11) Uani 1 2 d S . P . .
Cu1 Cu 0.52618(4) 0.72934(3) 0.40105(2) 0.01539(9) Uani 1 1 d . . . . .
S1 S 0.09046(8) 0.59470(7) 0.36711(5) 0.01688(16) Uani 1 1 d . . . . .
S2 S 0.45401(10) 0.47023(8) 0.22949(4) 0.02324(18) Uani 1 1 d . . . . .
N4 N 0.3129(3) 0.7772(2) 0.42328(14) 0.0131(5) Uani 1 1 d . . . . .
N3 N 0.3130(3) 0.8898(2) 0.46894(15) 0.0132(5) Uani 1 1 d . . . . .
N8 N 0.6135(3) 0.5595(2) 0.38149(14) 0.0144(5) Uani 1 1 d . . . . .
N7 N 0.7282(3) 0.5124(2) 0.43766(15) 0.0169(5) Uani 1 1 d . . . . .
N5 N 0.6822(3) 0.3706(2) 0.33991(14) 0.0143(5) Uani 1 1 d . . . . .
N1 N 0.0981(3) 0.8111(2) 0.46168(15) 0.0141(5) Uani 1 1 d . . . . .
N2 N 0.1854(3) 0.9105(2) 0.49267(16) 0.0159(5) Uani 1 1 d . . . . .
N6 N 0.7711(3) 0.4000(2) 0.41278(15) 0.0182(5) Uani 1 1 d . . . . .
C1 C 0.2484(3) 0.5060(3) 0.33867(17) 0.0166(6) Uani 1 1 d . . . . .
H1A H 0.329107 0.504384 0.387828 0.020 Uiso 1 1 calc R U . . .
H1B H 0.218625 0.414503 0.324688 0.020 Uiso 1 1 calc R U . . .
C2 C 0.3062(4) 0.5674(3) 0.26374(18) 0.0180(6) Uani 1 1 d . . . . .
H2A H 0.344332 0.656101 0.279462 0.022 Uiso 1 1 calc R U . . .
H2B H 0.223260 0.576226 0.216140 0.022 Uiso 1 1 calc R U . . .
C11 C 0.1760(3) 0.7300(3) 0.41868(17) 0.0134(6) Uani 1 1 d . . . . .
C22 C 0.6923(4) 0.2456(3) 0.2979(2) 0.0216(7) Uani 1 1 d . . . . .
H22A H 0.768132 0.191339 0.331639 0.032 Uiso 1 1 calc R U . . .
H22B H 0.719705 0.260023 0.241631 0.032 Uiso 1 1 calc R U . . .
H22C H 0.595799 0.201080 0.292253 0.032 Uiso 1 1 calc R U . . .
C12 C -0.0535(3) 0.7967(3) 0.4808(2) 0.0217(7) Uani 1 1 d . . . . .
H12A H -0.062897 0.844221 0.533021 0.033 Uiso 1 1 calc R U . . .
H12B H -0.074932 0.703847 0.488211 0.033 Uiso 1 1 calc R U . . .
H12C H -0.124306 0.832344 0.433955 0.033 Uiso 1 1 calc R U . . .
Br1 Br 0.62036(3) 0.80152(3) 0.55845(2) 0.01171(7) Uani 1 1 d . . . . .
Br2 Br 0.57643(3) 0.92323(3) 0.32466(2) 0.01689(8) Uani 1 1 d . . . . .
C21 C 0.5854(3) 0.4691(3) 0.32066(17) 0.0151(6) Uani 1 1 d . . . . .

loop_
_atom_site_aniso_label
_atom_site_aniso_U_11
_atom_site_aniso_U_22
_atom_site_aniso_U_33
_atom_site_aniso_U_23
_atom_site_aniso_U_13
_atom_site_aniso_U_12
Cu2 0.0084(3) 0.0075(2) 0.0260(3) 0.00013(19) -0.00414(19) -0.00079(18)
Cu1 0.0167(2) 0.01144(17) 0.01745(17) -0.00173(13) 0.00084(14) 0.00164(14)
S1 0.0126(4) 0.0137(4) 0.0226(3) -0.0039(3) -0.0025(3) -0.0028(3)
S2 0.0247(5) 0.0295(4) 0.0134(3) -0.0076(3) -0.0041(3) 0.0079(3)
N4 0.0122(13) 0.0097(11) 0.0164(11) -0.0013(9) -0.0005(9) -0.0005(9)
N3 0.0109(13) 0.0085(11) 0.0191(11) 0.0004(9) -0.0007(9) -0.0005(9)
N8 0.0172(14) 0.0110(12) 0.0143(11) 0.0009(9) -0.0005(10) 0.0009(10)
N7 0.0146(13) 0.0157(13) 0.0189(12) -0.0009(10) -0.0023(10) 0.0016(10)
N5 0.0147(13) 0.0132(12) 0.0146(11) -0.0006(9) 0.0008(9) 0.0007(10)
N1 0.0110(13) 0.0097(11) 0.0205(11) 0.0002(9) -0.0013(9) -0.0009(9)
N2 0.0109(13) 0.0112(12) 0.0242(12) -0.0008(10) -0.0019(10) 0.0008(10)
N6 0.0194(14) 0.0156(13) 0.0183(12) -0.0005(10) -0.0015(10) 0.0003(11)
C1 0.0165(16) 0.0128(14) 0.0182(13) -0.0025(11) -0.0047(11) 0.0027(12)
C2 0.0192(16) 0.0181(15) 0.0147(13) -0.0008(11) -0.0040(11) 0.0049(12)
C11 0.0148(15) 0.0099(13) 0.0139(12) 0.0025(10) -0.0026(11) 0.0010(11)
C22 0.0276(19) 0.0108(15) 0.0261(15) -0.0032(12) 0.0032(13) -0.0001(13)
C12 0.0094(15) 0.0184(16) 0.0373(17) -0.0027(13) 0.0036(13) -0.0009(12)
Br1 0.01344(15) 0.00936(13) 0.01112(12) -0.00058(9) -0.00204(10) 0.00134(10)
Br2 0.01754(16) 0.01303(15) 0.02018(14) 0.00352(11) 0.00314(11) 0.00069(11)
C21 0.0165(16) 0.0130(14) 0.0161(13) 0.0016(11) 0.0032(11) 0.0001(12)

loop_
_atom_type_symbol
_atom_type_description
_atom_type_scat_dispersion_real
_atom_type_scat_dispersion_imag
_atom_type_scat_source
C C 0.0033 0.0016 'International Tables Vol C Tables 4.2.6.8 and 6.1.1.4'
H H 0.0000 0.0000 'International Tables Vol C Tables 4.2.6.8 and 6.1.1.4'
Br Br -0.2901 2.4595 'International Tables Vol C Tables 4.2.6.8 and 6.1.1.4'
Cu Cu 0.3201 1.2651 'International Tables Vol C Tables 4.2.6.8 and 6.1.1.4'
N N 0.0061 0.0033 'International Tables Vol C Tables 4.2.6.8 and 6.1.1.4'
S S 0.1246 0.1234 'International Tables Vol C Tables 4.2.6.8 and 6.1.1.4'

loop_
_geom_angle_atom_site_label_1
_geom_angle_atom_site_label_2
_geom_angle_atom_site_label_3
_geom_angle
_geom_angle_site_symmetry_1
_geom_angle_site_symmetry_3
_geom_angle_publ_flag
N3 Cu2 N3 180.0 . 3_676 ?
N3 Cu2 Br1 86.67(7) . . ?
N3 Cu2 Br1 93.34(7) 3_676 . ?
N3 Cu2 Br1 93.33(7) . 3_676 ?
N3 Cu2 Br1 86.66(7) 3_676 3_676 ?
N3 Cu2 Br2 86.14(7) . . ?
N3 Cu2 Br2 93.86(7) 3_676 . ?
Br1 Cu2 Br1 179.999(12) 3_676 . ?
Br1 Cu2 Br2 89.184(9) . . ?
Br1 Cu2 Br2 90.816(9) 3_676 . ?
N4 Cu1 Br1 87.02(6) . . ?
N4 Cu1 Br2 98.39(7) . . ?
N8 Cu1 N4 130.34(10) . . ?
N8 Cu1 Br1 108.68(7) . . ?
N8 Cu1 Br2 122.56(7) . . ?
Br2 Cu1 Br1 101.147(16) . . ?
C11 S1 C1 101.73(14) . . ?
C21 S2 C2 101.35(14) . . ?
N3 N4 Cu1 111.37(17) . . ?
C11 N4 Cu1 142.7(2) . . ?
C11 N4 N3 105.2(2) . . ?
N4 N3 Cu2 122.06(19) . . ?
N2 N3 Cu2 126.27(19) . . ?
N2 N3 N4 111.6(2) . . ?
N7 N8 Cu1 119.97(18) . . ?
C21 N8 Cu1 133.8(2) . . ?
C21 N8 N7 106.2(2) . . ?
N6 N7 N8 110.4(2) . . ?
N6 N5 C22 121.6(2) . . ?
C21 N5 N6 108.5(2) . . ?
C21 N5 C22 129.8(2) . . ?
N2 N1 C11 109.2(2) . . ?
N2 N1 C12 121.6(2) . . ?
C11 N1 C12 129.0(2) . . ?
N3 N2 N1 106.0(2) . . ?
N7 N6 N5 107.1(2) . . ?
S1 C1 H1A 109.2 . . ?
S1 C1 H1B 109.2 . . ?
H1A C1 H1B 107.9 . . ?
C2 C1 S1 111.9(2) . . ?
C2 C1 H1A 109.2 . . ?
C2 C1 H1B 109.2 . . ?
S2 C2 H2A 109.3 . . ?
S2 C2 H2B 109.3 . . ?
C1 C2 S2 111.8(2) . . ?
C1 C2 H2A 109.3 . . ?
C1 C2 H2B 109.3 . . ?
H2A C2 H2B 107.9 . . ?
N4 C11 S1 131.8(2) . . ?
N4 C11 N1 108.0(2) . . ?
N1 C11 S1 120.2(2) . . ?
N5 C22 H22A 109.5 . . ?
N5 C22 H22B 109.5 . . ?
N5 C22 H22C 109.5 . . ?
H22A C22 H22B 109.5 . . ?
H22A C22 H22C 109.5 . . ?
H22B C22 H22C 109.5 . . ?
N1 C12 H12A 109.5 . . ?
N1 C12 H12B 109.5 . . ?
N1 C12 H12C 109.5 . . ?
H12A C12 H12B 109.5 . . ?
H12A C12 H12C 109.5 . . ?
H12B C12 H12C 109.5 . . ?
Cu2 Br1 Cu1 78.748(11) . . ?
Cu1 Br2 Cu2 70.363(12) . . ?
N8 C21 S2 129.5(2) . . ?
N8 C21 N5 107.8(2) . . ?
N5 C21 S2 122.7(2) . . ?

loop_
_geom_bond_atom_site_label_1
_geom_bond_atom_site_label_2
_geom_bond_distance
_geom_bond_site_symmetry_2
_geom_bond_publ_flag
Cu2 N3 2.037(2) . ?
Cu2 N3 2.037(2) 3_676 ?
Cu2 Br1 2.4247(3) 3_676 ?
Cu2 Br1 2.4247(3) . ?
Cu2 Br2 3.0865(3) . ?
Cu1 N4 2.081(3) . ?
Cu1 N8 1.955(2) . ?
Cu1 Br1 2.6349(4) . ?
Cu1 Br2 2.4077(5) . ?
S1 C1 1.813(3) . ?
S1 C11 1.733(3) . ?
S2 C2 1.821(3) . ?
S2 C21 1.737(3) . ?
N4 N3 1.363(3) . ?
N4 C11 1.327(4) . ?
N3 N2 1.291(4) . ?
N8 N7 1.356(3) . ?
N8 C21 1.337(4) . ?
N7 N6 1.296(3) . ?
N5 N6 1.346(3) . ?
N5 C22 1.453(4) . ?
N5 C21 1.343(4) . ?
N1 N2 1.338(3) . ?
N1 C11 1.345(4) . ?
N1 C12 1.463(4) . ?
C1 H1A 0.9900 . ?
C1 H1B 0.9900 . ?
C1 C2 1.514(4) . ?
C2 H2A 0.9900 . ?
C2 H2B 0.9900 . ?
C22 H22A 0.9800 . ?
C22 H22B 0.9800 . ?
C22 H22C 0.9800 . ?
C12 H12A 0.9800 . ?
C12 H12B 0.9800 . ?
C12 H12C 0.9800 . ?

loop_
_geom_hbond_atom_site_label_D
_geom_hbond_atom_site_label_H
_geom_hbond_atom_site_label_A
_geom_hbond_distance_DH
_geom_hbond_distance_HA
_geom_hbond_distance_DA
_geom_hbond_angle_DHA
_geom_hbond_site_symmetry_A
_geom_hbond_publ_flag
C1 H1A N8 0.99 2.66 3.331(4) 125.0 . yes
C2 H2A N4 0.99 2.66 3.324(4) 124.4 . yes
C22 H22C Br2 0.98 2.90 3.506(3) 121.1 1_545 yes
C12 H12B N7 0.98 2.69 3.528(4) 143.4 1_455 yes

loop_
_geom_torsion_atom_site_label_1
_geom_torsion_atom_site_label_2
_geom_torsion_atom_site_label_3
_geom_torsion_atom_site_label_4
_geom_torsion
_geom_torsion_site_symmetry_1
_geom_torsion_site_symmetry_2
_geom_torsion_site_symmetry_3
_geom_torsion_site_symmetry_4
_geom_torsion_publ_flag
Cu2 N3 N2 N1 -176.71(17) . . . . ?
Cu1 N4 N3 Cu2 4.9(2) . . . . ?
Cu1 N4 N3 N2 -171.28(17) . . . . ?
Cu1 N4 C11 S1 -15.1(5) . . . . ?
Cu1 N4 C11 N1 167.2(2) . . . . ?
Cu1 N8 N7 N6 -179.2(2) . . . . ?
Cu1 N8 C21 S2 1.2(5) . . . . ?
Cu1 N8 C21 N5 179.7(2) . . . . ?
S1 C1 C2 S2 -174.98(14) . . . . ?
N4 N3 N2 N1 -0.7(3) . . . . ?
N3 N4 C11 S1 176.7(2) . . . . ?
N3 N4 C11 N1 -1.1(3) . . . . ?
N8 N7 N6 N5 -1.1(3) . . . . ?
N7 N8 C21 S2 -179.0(2) . . . . ?
N7 N8 C21 N5 -0.4(3) . . . . ?
N2 N1 C11 S1 -177.36(18) . . . . ?
N2 N1 C11 N4 0.7(3) . . . . ?
N6 N5 C21 S2 178.4(2) . . . . ?
N6 N5 C21 N8 -0.2(3) . . . . ?
C1 S1 C11 N4 13.0(3) . . . . ?
C1 S1 C11 N1 -169.5(2) . . . . ?
C2 S2 C21 N8 -30.5(3) . . . . ?
C2 S2 C21 N5 151.1(3) . . . . ?
C11 S1 C1 C2 -76.3(2) . . . . ?
C11 N4 N3 Cu2 177.32(17) . . . . ?
C11 N4 N3 N2 1.1(3) . . . . ?
C11 N1 N2 N3 0.0(3) . . . . ?
C22 N5 N6 N7 -175.1(3) . . . . ?
C22 N5 C21 S2 -6.1(5) . . . . ?
C22 N5 C21 N8 175.3(3) . . . . ?
C12 N1 N2 N3 175.8(2) . . . . ?
C12 N1 C11 S1 7.3(4) . . . . ?
C12 N1 C11 N4 -174.7(3) . . . . ?
C21 S2 C2 C1 -59.5(2) . . . . ?
C21 N8 N7 N6 1.0(3) . . . . ?
C21 N5 N6 N7 0.8(3) . . . . ?
